data_4081066
loop_
_publ_author_name
'Ganushevich, Yulia S.'
'Miluykov, Vasily A.'
'Polyancev, Fedor M.'
'Latypov, Shamil K.'
'L\"onnecke, Peter'
'Hey-Hawkins, Evamarie'
'Yakhvarov, Dmitry G.'
'Sinyashin, Oleg G.'

_publ_section_title
;
 Nickel Phosphanido Hydride Complex: An Intermediate in the
 Hydrophosphination of Unactivated Alkenes by Primary Phosphine
;
_journal_issue 14
_journal_name_full Organometallics
_journal_page_first 3914
_journal_paper_doi 10.1021/om400408e
_journal_volume 32
_journal_year 2013
_chemical_formula_sum 'C24 H27 P'
_chemical_formula_weight 346.43
_chemical_name_systematic
;
 ?
;
_space_group_IT_number 14
_symmetry_cell_setting monoclinic
_symmetry_space_group_name_Hall '-P 2ybc'
_symmetry_space_group_name_H-M 'P 1 21/c 1'
_atom_sites_solution_hydrogens geom
_atom_sites_solution_primary direct
_atom_sites_solution_secondary difmap
_audit_conform_dict_location ftp://ftp.iucr.org/pub/cif_core.dic
_audit_conform_dict_name cif_core.dic
_audit_conform_dict_version 2.4
_audit_creation_date 2010-12-05T18:43:48-00:00
_audit_creation_method 'WinGX routine CIF_UPDATE'
_cell_angle_alpha 90
_cell_angle_beta 96.187(2)
_cell_angle_gamma 90
_cell_formula_units_Z 8
_cell_length_a 8.7356(2)
_cell_length_b 13.0017(2)
_cell_length_c 35.9118(6)
_cell_measurement_reflns_used 14827
_cell_measurement_temperature 130(2)
_cell_measurement_theta_max 27.956
_cell_measurement_theta_min 2.8214
_cell_volume 4055.02(13)
_computing_cell_refinement
;
        CrysAlisPro, Oxford Diffraction Ltd.,
        Version 1.171.34.44 (release 25-10-2010 CrysAlis171 .NET)
        (compiled Oct 25 2010,18:11:34)
;
_computing_data_collection
;
        CrysAlisPro, Oxford Diffraction Ltd.,
        Version 1.171.34.44 (release 25-10-2010 CrysAlis171 .NET)
        (compiled Oct 25 2010,18:11:34)
;
_computing_data_reduction
;
        CrysAlisPro, Oxford Diffraction Ltd.,
        Version 1.171.34.44 (release 25-10-2010 CrysAlis171 .NET)
        (compiled Oct 25 2010,18:11:34)
;
_computing_molecular_graphics
;
 ORTEP3 for Windows
 L. J. Farrugia, J. Appl. Crystallogr. 1997, 30, 565.
;
_computing_publication_material
;
 WINGX
 L.J. Farrugia,
 J. Appl. Cryst., 1999, 32, 837-838.
;
_computing_structure_refinement 'SHELXL-97 (Sheldrick, 2008)'
_computing_structure_solution
;
 SHELXS-97
 Program for Crystal Structure Analysis (Release 97-2)
 G. M. Sheldrick, Instit\"ut f\"ur Anorganische Chemie der Universit\"at,
 Tammanstrasse 4, D-3400 G\"ottingen, Germany, 1998.
;
_diffrn_ambient_temperature 130(2)
_diffrn_detector_area_resol_mean 16.356
_diffrn_measured_fraction_theta_full 0.999
_diffrn_measured_fraction_theta_max 0.999
_diffrn_measurement_device_type 'Xcalibur, Sapphire3, Gemini'
_diffrn_measurement_method '\w scans'
_diffrn_orient_matrix_UB_11 0.0185269
_diffrn_orient_matrix_UB_12 0.0475541
_diffrn_orient_matrix_UB_13 0.0090725
_diffrn_orient_matrix_UB_21 0.0405868
_diffrn_orient_matrix_UB_22 -0.0265782
_diffrn_orient_matrix_UB_23 0.0152461
_diffrn_orient_matrix_UB_31 0.0684275
_diffrn_orient_matrix_UB_32 0.0029186
_diffrn_orient_matrix_UB_33 -0.0089337
_diffrn_radiation_monochromator graphite
_diffrn_radiation_type MoK\a
_diffrn_radiation_wavelength 0.71073
_diffrn_reflns_av_R_equivalents 0.0245
_diffrn_reflns_av_unetI/netI 0.0252
_diffrn_reflns_limit_h_max 10
_diffrn_reflns_limit_h_min -10
_diffrn_reflns_limit_k_max 16
_diffrn_reflns_limit_k_min -16
_diffrn_reflns_limit_l_max 44
_diffrn_reflns_limit_l_min -44
_diffrn_reflns_number 33068
_diffrn_reflns_theta_full 26.37
_diffrn_reflns_theta_max 26.37
_diffrn_reflns_theta_min 2.83
_exptl_absorpt_coefficient_mu 0.139
_exptl_absorpt_correction_T_max 1
_exptl_absorpt_correction_T_min 0.97461
_exptl_absorpt_correction_type multi-scan
_exptl_absorpt_process_details
;
        CrysAlisPro, Oxford Diffraction Ltd.,
        Version 1.171.34.44 (release 25-10-2010 CrysAlis171 .NET)
        (compiled Oct 25 2010,18:11:34)
        Empirical absorption correction using spherical harmonics,
 implemented in SCALE3 ABSPACK scaling algorithm.
;
_exptl_crystal_colour colorless
_exptl_crystal_density_diffrn 1.135
_exptl_crystal_density_method 'not measured'
_exptl_crystal_description prism
_exptl_crystal_F_000 1488
_exptl_crystal_size_max 0.4
_exptl_crystal_size_mid 0.4
_exptl_crystal_size_min 0.3
_refine_diff_density_max 0.391
_refine_diff_density_min -0.547
_refine_diff_density_rms 0.042
_refine_ls_extinction_method none
_refine_ls_goodness_of_fit_ref 1.041
_refine_ls_hydrogen_treatment mixed
_refine_ls_matrix_type full
_refine_ls_number_parameters 535
_refine_ls_number_reflns 8283
_refine_ls_number_restraints 6
_refine_ls_restrained_S_all 1.04
_refine_ls_R_factor_all 0.0634
_refine_ls_R_factor_gt 0.0511
_refine_ls_shift/su_max 0.001
_refine_ls_shift/su_mean 0
_refine_ls_structure_factor_coef Fsqd
_refine_ls_weighting_details 'calc w=1/[\s^2^(Fo^2^)+(0.0652P)^2^+1.8476P] where P=(Fo^2^+2Fc^2^)/3'
_refine_ls_weighting_scheme calc
_refine_ls_wR_factor_gt 0.13
_refine_ls_wR_factor_ref 0.1381
_reflns_number_gt 6823
_reflns_number_total 8283
_reflns_threshold_expression >2\s(I)
_cod_data_source_file om400408e_si_001.cif
_cod_data_source_block x1162fin
_cod_depositor_comments
;
The following automatic conversions were performed:

'_symmetry_cell_setting' value 'Monoclinic' changed to 'monoclinic'
according to /home/saulius/struct/CIF-dictionaries/cif_core.dic
dictionary named 'cif_core.dic' version 2.4.2 from 2011-04-26.

Automatic conversion script
Id: cif_fix_values 1891 2012-01-12 08:04:46Z andrius 
;
_cod_original_sg_symbol_H-M P2(1)/c
_cod_database_code 4081066

loop_
_symmetry_equiv_pos_as_xyz
'x, y, z'
'-x, y+1/2, -z+1/2'
'-x, -y, -z'
'x, -y-1/2, z-1/2'

loop_
_atom_site_label
_atom_site_type_symbol
_atom_site_fract_x
_atom_site_fract_y
_atom_site_fract_z
_atom_site_U_iso_or_equiv
_atom_site_adp_type
_atom_site_occupancy
_atom_site_symmetry_multiplicity
_atom_site_calc_flag
_atom_site_refinement_flags
P1 P 0.98657(6) 0.23938(4) 0.381042(15) 0.04218(16) Uani 1 1 d D
P2 P 1.22758(7) 0.50959(5) 0.325352(16) 0.04815(17) Uani 1 1 d D
C1 C 0.88977(18) 0.12829(12) 0.39946(4) 0.0243(3) Uani 1 1 d .
C2 C 0.74936(18) 0.09189(12) 0.38143(4) 0.0240(3) Uani 1 1 d .
C3 C 0.6760(2) 0.00995(13) 0.39720(5) 0.0279(4) Uani 1 1 d .
C4 C 0.7375(2) -0.03413(14) 0.43051(5) 0.0285(4) Uani 1 1 d .
C5 C 0.8748(2) 0.00204(13) 0.44844(5) 0.0274(4) Uani 1 1 d .
C6 C 0.95242(18) 0.08343(12) 0.43332(4) 0.0238(3) Uani 1 1 d .
C7 C 0.67464(18) 0.13687(13) 0.34569(5) 0.0255(3) Uani 1 1 d .
C8 C 0.69905(19) 0.09160(13) 0.31139(5) 0.0286(4) Uani 1 1 d .
C9 C 0.6251(2) 0.13246(15) 0.27856(5) 0.0338(4) Uani 1 1 d .
C10 C 0.5270(2) 0.21632(14) 0.27863(5) 0.0335(4) Uani 1 1 d .
C11 C 0.5035(2) 0.25911(14) 0.31277(5) 0.0335(4) Uani 1 1 d .
C12 C 0.5753(2) 0.22122(13) 0.34648(5) 0.0301(4) Uani 1 1 d .
C13 C 0.8008(2) -0.00139(15) 0.31017(6) 0.0408(5) Uani 1 1 d .
H13A H 0.7481 -0.0617 0.3191 0.061 Uiso 1 1 calc R
H13B H 0.8972 0.0101 0.3262 0.061 Uiso 1 1 calc R
H13C H 0.8234 -0.0132 0.2844 0.061 Uiso 1 1 calc R
C14 C 0.4483(2) 0.25832(17) 0.24241(6) 0.0454(5) Uani 1 1 d .
H14A H 0.3877 0.3191 0.2476 0.068 Uiso 1 1 calc R
H14B H 0.3802 0.2057 0.2301 0.068 Uiso 1 1 calc R
H14C H 0.526 0.2776 0.2259 0.068 Uiso 1 1 calc R
C15 C 0.5443(3) 0.27069(17) 0.38285(6) 0.0447(5) Uani 1 1 d .
H15A H 0.479 0.3314 0.3776 0.067 Uiso 1 1 calc R
H15B H 0.6419 0.2914 0.3968 0.067 Uiso 1 1 calc R
H15C H 0.4917 0.2214 0.3978 0.067 Uiso 1 1 calc R
C16 C 1.10306(18) 0.11945(13) 0.45315(4) 0.0241(3) Uani 1 1 d .
C17 C 1.24071(19) 0.07354(13) 0.44520(5) 0.0282(4) Uani 1 1 d .
C18 C 1.3794(2) 0.10724(15) 0.46377(5) 0.0312(4) Uani 1 1 d .
C19 C 1.38621(19) 0.18608(14) 0.48984(5) 0.0290(4) Uani 1 1 d .
C20 C 1.2487(2) 0.23049(14) 0.49746(5) 0.0283(4) Uani 1 1 d .
C21 C 1.10755(19) 0.19823(13) 0.47974(4) 0.0257(4) Uani 1 1 d .
C22 C 1.2398(2) -0.01200(17) 0.41698(6) 0.0446(5) Uani 1 1 d .
H22A H 1.3458 -0.0335 0.4146 0.067 Uiso 1 1 calc R
H22B H 1.1916 0.0122 0.3927 0.067 Uiso 1 1 calc R
H22C H 1.1814 -0.0705 0.4253 0.067 Uiso 1 1 calc R
C23 C 1.5385(2) 0.22103(17) 0.50946(6) 0.0419(5) Uani 1 1 d .
H23A H 1.521 0.2749 0.5276 0.063 Uiso 1 1 calc R
H23B H 1.6028 0.2482 0.491 0.063 Uiso 1 1 calc R
H23C H 1.5909 0.1626 0.5226 0.063 Uiso 1 1 calc R
C24 C 0.9608(2) 0.24666(16) 0.48979(6) 0.0393(5) Uani 1 1 d .
H24A H 0.9857 0.3058 0.5063 0.059 Uiso 1 1 calc R
H24B H 0.9023 0.1961 0.5027 0.059 Uiso 1 1 calc R
H24C H 0.899 0.2697 0.4669 0.059 Uiso 1 1 calc R
C25 C 1.12651(19) 0.61089(13) 0.34843(5) 0.0267(4) Uani 1 1 d .
C26 C 0.98921(19) 0.65280(13) 0.33095(5) 0.0275(4) Uani 1 1 d .
C27 C 0.9166(2) 0.73148(14) 0.34847(5) 0.0330(4) Uani 1 1 d .
C28 C 0.9770(2) 0.76830(15) 0.38321(6) 0.0375(4) Uani 1 1 d .
C29 C 1.1115(2) 0.72627(14) 0.40052(5) 0.0338(4) Uani 1 1 d .
C30 C 1.18882(19) 0.64872(13) 0.38348(5) 0.0275(4) Uani 1 1 d .
C31 C 0.91707(19) 0.61364(13) 0.29402(5) 0.0272(4) Uani 1 1 d .
C32 C 0.8156(2) 0.52955(14) 0.29327(5) 0.0314(4) Uani 1 1 d .
C33 C 0.7499(2) 0.49310(15) 0.25886(5) 0.0360(4) Uani 1 1 d .
C34 C 0.7808(2) 0.53739(16) 0.22542(5) 0.0389(5) Uani 1 1 d .
C35 C 0.8788(2) 0.62119(17) 0.22691(6) 0.0405(5) Uani 1 1 d .
C36 C 0.9480(2) 0.66068(14) 0.26066(5) 0.0336(4) Uani 1 1 d .
C37 C 0.7756(3) 0.48071(16) 0.32890(6) 0.0457(5) Uani 1 1 d .
H37A H 0.7063 0.5262 0.341 0.069 Uiso 1 1 calc R
H37B H 0.8698 0.4695 0.3458 0.069 Uiso 1 1 calc R
H37C H 0.7245 0.4146 0.3231 0.069 Uiso 1 1 calc R
C38 C 0.7085(3) 0.49563(19) 0.18850(6) 0.0522(6) Uani 1 1 d .
H38A H 0.6668 0.5526 0.1726 0.078 Uiso 1 1 calc R
H38B H 0.6251 0.4482 0.1929 0.078 Uiso 1 1 calc R
H38C H 0.7865 0.459 0.176 0.078 Uiso 1 1 calc R
C39 C 1.0516(3) 0.75334(17) 0.26103(6) 0.0471(5) Uani 1 1 d .
H39A H 1.0031 0.8114 0.2726 0.071 Uiso 1 1 calc R
H39B H 1.0685 0.7713 0.2353 0.071 Uiso 1 1 calc R
H39C H 1.1506 0.7376 0.2754 0.071 Uiso 1 1 calc R
C40 C 1.33712(19) 0.60856(13) 0.40251(5) 0.0276(4) Uani 1 1 d .
C41 C 1.3367(2) 0.52696(14) 0.42805(5) 0.0332(4) Uani 1 1 d .
C42 C 1.4761(2) 0.49016(15) 0.44504(6) 0.0384(4) Uani 1 1 d .
C43 C 1.6152(2) 0.53099(16) 0.43735(5) 0.0391(5) Uani 1 1 d .
C44 C 1.6134(2) 0.61259(16) 0.41250(5) 0.0368(4) Uani 1 1 d .
C45 C 1.4767(2) 0.65267(14) 0.39476(5) 0.0319(4) Uani 1 1 d .
C46 C 1.1870(3) 0.48034(17) 0.43674(6) 0.0466(5) Uani 1 1 d .
H46A H 1.2079 0.4193 0.4525 0.07 Uiso 1 1 calc R
H46B H 1.1258 0.4607 0.4133 0.07 Uiso 1 1 calc R
H46C H 1.1297 0.5307 0.4501 0.07 Uiso 1 1 calc R
C47 C 1.7653(3) 0.48718(19) 0.45498(7) 0.0572(6) Uani 1 1 d .
H47A H 1.7467 0.4459 0.4769 0.086 Uiso 1 1 calc R
H47B H 1.8363 0.5434 0.4628 0.086 Uiso 1 1 calc R
H47C H 1.8105 0.4436 0.4368 0.086 Uiso 1 1 calc R
C48 C 1.4786(2) 0.74152(17) 0.36805(6) 0.0448(5) Uani 1 1 d .
H48A H 1.5838 0.7682 0.3686 0.067 Uiso 1 1 calc R
H48B H 1.4105 0.796 0.3755 0.067 Uiso 1 1 calc R
H48C H 1.4428 0.7183 0.3426 0.067 Uiso 1 1 calc R
H1P1 H 1.113(2) 0.1966(19) 0.3782(7) 0.076(8) Uiso 1 1 d D
H1P2 H 1.268(4) 0.450(3) 0.3523(8) 0.141(14) Uiso 1 1 d D
H2P1 H 0.947(3) 0.228(2) 0.3466(5) 0.089(9) Uiso 1 1 d D
H2P2 H 1.119(3) 0.454(2) 0.3098(9) 0.122(12) Uiso 1 1 d D
H3 H 0.584(2) -0.0150(14) 0.3838(5) 0.028(5) Uiso 1 1 d .
H4 H 0.689(2) -0.0889(16) 0.4411(5) 0.036(5) Uiso 1 1 d .
H5 H 0.920(2) -0.0294(14) 0.4717(5) 0.026(5) Uiso 1 1 d .
H9 H 0.642(2) 0.1003(17) 0.2552(6) 0.046(6) Uiso 1 1 d .
H11 H 0.435(2) 0.3159(16) 0.3141(6) 0.040(5) Uiso 1 1 d .
H18 H 1.477(2) 0.0735(16) 0.4584(6) 0.042(6) Uiso 1 1 d .
H20 H 1.251(2) 0.2815(16) 0.5160(6) 0.036(5) Uiso 1 1 d .
H27 H 0.824(2) 0.7605(15) 0.3371(5) 0.032(5) Uiso 1 1 d .
H28 H 0.929(2) 0.8221(17) 0.3959(6) 0.049(6) Uiso 1 1 d .
H29 H 1.154(2) 0.7498(16) 0.4246(6) 0.045(6) Uiso 1 1 d .
H33 H 0.681(2) 0.4347(17) 0.2584(6) 0.045(6) Uiso 1 1 d .
H35 H 0.898(2) 0.6540(17) 0.2049(6) 0.050(6) Uiso 1 1 d .
H42 H 1.472(3) 0.4331(18) 0.4623(6) 0.055(7) Uiso 1 1 d .
H44 H 1.706(3) 0.6453(17) 0.4065(6) 0.047(6) Uiso 1 1 d .

loop_
_atom_site_aniso_label
_atom_site_aniso_U_11
_atom_site_aniso_U_22
_atom_site_aniso_U_33
_atom_site_aniso_U_23
_atom_site_aniso_U_13
_atom_site_aniso_U_12
P1 0.0447(3) 0.0416(3) 0.0374(3) 0.0150(2) -0.0085(2) -0.0169(2)
P2 0.0489(3) 0.0512(3) 0.0418(3) -0.0179(3) -0.0067(2) 0.0238(3)
C1 0.0259(8) 0.0231(8) 0.0236(8) 0.0009(6) 0.0011(6) 0.0000(6)
C2 0.0250(8) 0.0234(8) 0.0233(8) -0.0008(6) 0.0009(6) 0.0020(6)
C3 0.0242(9) 0.0285(9) 0.0305(9) -0.0009(7) 0.0014(7) -0.0006(7)
C4 0.0285(9) 0.0283(9) 0.0291(9) 0.0045(7) 0.0048(7) -0.0023(7)
C5 0.0298(9) 0.0289(9) 0.0231(8) 0.0041(7) 0.0013(7) 0.0020(7)
C6 0.0245(8) 0.0253(8) 0.0213(8) -0.0014(6) 0.0012(6) 0.0027(6)
C7 0.0249(8) 0.0241(8) 0.0263(8) 0.0014(7) -0.0030(6) -0.0036(6)
C8 0.0291(9) 0.0277(9) 0.0284(9) -0.0005(7) 0.0002(7) -0.0034(7)
C9 0.0384(10) 0.0364(10) 0.0259(9) -0.0006(8) -0.0003(7) -0.0085(8)
C10 0.0325(10) 0.0341(10) 0.0317(10) 0.0092(8) -0.0070(7) -0.0097(8)
C11 0.0312(10) 0.0301(10) 0.0373(10) 0.0051(8) -0.0048(8) 0.0024(8)
C12 0.0306(9) 0.0274(9) 0.0310(9) 0.0013(7) -0.0020(7) -0.0008(7)
C13 0.0489(12) 0.0369(11) 0.0368(11) -0.0048(8) 0.0059(9) 0.0070(9)
C14 0.0472(12) 0.0499(13) 0.0354(11) 0.0129(9) -0.0129(9) -0.0111(10)
C15 0.0527(13) 0.0421(11) 0.0382(11) -0.0027(9) 0.0002(9) 0.0172(10)
C16 0.0243(8) 0.0260(8) 0.0214(8) 0.0033(6) -0.0004(6) 0.0001(6)
C17 0.0275(9) 0.0303(9) 0.0266(9) -0.0007(7) 0.0023(7) 0.0014(7)
C18 0.0257(9) 0.0359(10) 0.0322(9) 0.0014(8) 0.0042(7) 0.0023(7)
C19 0.0269(9) 0.0329(9) 0.0264(9) 0.0039(7) -0.0013(7) -0.0031(7)
C20 0.0340(10) 0.0266(9) 0.0232(8) -0.0016(7) -0.0017(7) -0.0004(7)
C21 0.0278(9) 0.0259(8) 0.0228(8) 0.0023(7) 0.0005(6) 0.0041(7)
C22 0.0359(11) 0.0484(12) 0.0488(12) -0.0194(10) 0.0014(9) 0.0069(9)
C23 0.0296(10) 0.0491(12) 0.0451(12) -0.0028(10) -0.0046(8) -0.0056(9)
C24 0.0331(10) 0.0448(11) 0.0390(11) -0.0123(9) -0.0014(8) 0.0110(8)
C25 0.0289(9) 0.0240(8) 0.0267(9) -0.0022(7) 0.0005(7) 0.0024(7)
C26 0.0277(9) 0.0238(8) 0.0304(9) 0.0010(7) -0.0001(7) 0.0000(7)
C27 0.0275(9) 0.0278(9) 0.0426(11) -0.0027(8) -0.0006(8) 0.0035(7)
C28 0.0340(10) 0.0322(10) 0.0460(11) -0.0133(9) 0.0030(8) 0.0044(8)
C29 0.0337(10) 0.0330(10) 0.0342(10) -0.0103(8) 0.0015(8) -0.0022(8)
C30 0.0271(9) 0.0270(9) 0.0282(9) -0.0003(7) 0.0019(7) -0.0017(7)
C31 0.0259(9) 0.0256(8) 0.0290(9) -0.0003(7) -0.0028(7) 0.0050(7)
C32 0.0321(10) 0.0291(9) 0.0314(9) 0.0004(7) -0.0033(7) 0.0034(7)
C33 0.0350(10) 0.0319(10) 0.0390(11) -0.0058(8) -0.0055(8) 0.0014(8)
C34 0.0372(11) 0.0459(11) 0.0317(10) -0.0069(9) -0.0047(8) 0.0113(9)
C35 0.0430(12) 0.0497(12) 0.0291(10) 0.0052(9) 0.0044(8) 0.0101(9)
C36 0.0314(10) 0.0347(10) 0.0349(10) 0.0020(8) 0.0040(7) 0.0054(8)
C37 0.0573(13) 0.0374(11) 0.0405(12) 0.0028(9) -0.0029(9) -0.0144(10)
C38 0.0543(13) 0.0652(15) 0.0341(11) -0.0121(10) -0.0087(9) 0.0091(11)
C39 0.0506(13) 0.0464(12) 0.0464(12) 0.0054(10) 0.0142(10) -0.0073(10)
C40 0.0295(9) 0.0273(9) 0.0251(9) -0.0050(7) -0.0015(7) 0.0005(7)
C41 0.0399(10) 0.0302(9) 0.0283(9) -0.0030(7) -0.0025(7) -0.0018(8)
C42 0.0492(12) 0.0313(10) 0.0322(10) -0.0015(8) -0.0067(8) 0.0050(9)
C43 0.0400(11) 0.0382(11) 0.0362(10) -0.0129(9) -0.0091(8) 0.0106(8)
C44 0.0282(10) 0.0438(11) 0.0378(11) -0.0118(9) 0.0007(8) 0.0010(8)
C45 0.0308(9) 0.0344(10) 0.0301(9) -0.0050(8) 0.0017(7) 0.0005(7)
C46 0.0520(13) 0.0427(12) 0.0439(12) 0.0100(10) -0.0006(9) -0.0100(10)
C47 0.0476(13) 0.0544(14) 0.0644(15) -0.0127(12) -0.0174(11) 0.0191(11)
C48 0.0394(11) 0.0483(12) 0.0474(12) 0.0088(10) 0.0084(9) -0.0058(9)

loop_
_atom_type_symbol
_atom_type_description
_atom_type_scat_dispersion_real
_atom_type_scat_dispersion_imag
_atom_type_scat_source
P P 0.1023 0.0942 'International Tables Vol C Tables 4.2.6.8 and 6.1.1.4'
C C 0.0033 0.0016 'International Tables Vol C Tables 4.2.6.8 and 6.1.1.4'
H H 0 0 'International Tables Vol C Tables 4.2.6.8 and 6.1.1.4'

loop_
_geom_angle_atom_site_label_1
_geom_angle_atom_site_label_2
_geom_angle_atom_site_label_3
_geom_angle
C1 P1 H1P1 97.2(12)
C1 P1 H2P1 100.0(13)
H1P1 P1 H2P1 91.3(17)
C25 P2 H1P2 101.7(17)
C25 P2 H2P2 103.4(15)
H1P2 P2 H2P2 97(2)
C6 C1 C2 119.86(15)
C6 C1 P1 119.18(12)
C2 C1 P1 120.83(12)
C3 C2 C1 119.11(15)
C3 C2 C7 118.05(15)
C1 C2 C7 122.84(14)
C4 C3 C2 121.01(16)
C4 C3 H3 121.8(11)
C2 C3 H3 117.2(11)
C5 C4 C3 119.99(16)
C5 C4 H4 118.8(12)
C3 C4 H4 121.2(12)
C4 C5 C6 120.64(16)
C4 C5 H5 120.4(11)
C6 C5 H5 118.9(11)
C5 C6 C1 119.37(15)
C5 C6 C16 119.24(14)
C1 C6 C16 121.37(14)
C12 C7 C8 119.98(15)
C12 C7 C2 120.20(15)
C8 C7 C2 119.76(15)
C9 C8 C7 119.00(16)
C9 C8 C13 120.36(17)
C7 C8 C13 120.62(16)
C10 C9 C8 122.05(17)
C10 C9 H9 119.8(13)
C8 C9 H9 118.1(13)
C11 C10 C9 117.96(17)
C11 C10 C14 121.52(18)
C9 C10 C14 120.52(18)
C10 C11 C12 122.23(18)
C10 C11 H11 120.6(12)
C12 C11 H11 117.2(12)
C11 C12 C7 118.78(17)
C11 C12 C15 119.77(17)
C7 C12 C15 121.44(16)
C8 C13 H13A 109.5
C8 C13 H13B 109.5
H13A C13 H13B 109.5
C8 C13 H13C 109.5
H13A C13 H13C 109.5
H13B C13 H13C 109.5
C10 C14 H14A 109.5
C10 C14 H14B 109.5
H14A C14 H14B 109.5
C10 C14 H14C 109.5
H14A C14 H14C 109.5
H14B C14 H14C 109.5
C12 C15 H15A 109.5
C12 C15 H15B 109.5
H15A C15 H15B 109.5
C12 C15 H15C 109.5
H15A C15 H15C 109.5
H15B C15 H15C 109.5
C21 C16 C17 119.37(15)
C21 C16 C6 120.73(14)
C17 C16 C6 119.90(15)
C18 C17 C16 119.46(16)
C18 C17 C22 119.83(16)
C16 C17 C22 120.71(16)
C19 C18 C17 121.96(16)
C19 C18 H18 118.8(12)
C17 C18 H18 119.2(12)
C18 C19 C20 117.82(16)
C18 C19 C23 120.69(16)
C20 C19 C23 121.49(17)
C19 C20 C21 121.94(16)
C19 C20 H20 118.9(12)
C21 C20 H20 119.1(12)
C20 C21 C16 119.46(15)
C20 C21 C24 120.01(16)
C16 C21 C24 120.52(15)
C17 C22 H22A 109.5
C17 C22 H22B 109.5
H22A C22 H22B 109.5
C17 C22 H22C 109.5
H22A C22 H22C 109.5
H22B C22 H22C 109.5
C19 C23 H23A 109.5
C19 C23 H23B 109.5
H23A C23 H23B 109.5
C19 C23 H23C 109.5
H23A C23 H23C 109.5
H23B C23 H23C 109.5
C21 C24 H24A 109.5
C21 C24 H24B 109.5
H24A C24 H24B 109.5
C21 C24 H24C 109.5
H24A C24 H24C 109.5
H24B C24 H24C 109.5
C26 C25 C30 119.66(15)
C26 C25 P2 120.48(13)
C30 C25 P2 119.84(13)
C27 C26 C25 119.57(16)
C27 C26 C31 118.89(15)
C25 C26 C31 121.54(15)
C28 C27 C26 120.90(17)
C28 C27 H27 118.5(12)
C26 C27 H27 120.6(12)
C29 C28 C27 119.43(17)
C29 C28 H28 118.1(13)
C27 C28 H28 122.4(13)
C28 C29 C30 121.22(17)
C28 C29 H29 120.8(13)
C30 C29 H29 117.9(13)
C29 C30 C25 119.20(16)
C29 C30 C40 119.40(15)
C25 C30 C40 121.40(15)
C36 C31 C32 120.25(16)
C36 C31 C26 120.64(16)
C32 C31 C26 119.10(15)
C33 C32 C31 118.81(17)
C33 C32 C37 120.08(17)
C31 C32 C37 121.09(16)
C34 C33 C32 121.94(19)
C34 C33 H33 119.5(13)
C32 C33 H33 118.6(13)
C35 C34 C33 118.17(18)
C35 C34 C38 121.13(19)
C33 C34 C38 120.7(2)
C34 C35 C36 122.20(19)
C34 C35 H35 119.9(14)
C36 C35 H35 117.9(14)
C35 C36 C31 118.61(18)
C35 C36 C39 120.45(18)
C31 C36 C39 120.93(17)
C32 C37 H37A 109.5
C32 C37 H37B 109.5
H37A C37 H37B 109.5
C32 C37 H37C 109.5
H37A C37 H37C 109.5
H37B C37 H37C 109.5
C34 C38 H38A 109.5
C34 C38 H38B 109.5
H38A C38 H38B 109.5
C34 C38 H38C 109.5
H38A C38 H38C 109.5
H38B C38 H38C 109.5
C36 C39 H39A 109.5
C36 C39 H39B 109.5
H39A C39 H39B 109.5
C36 C39 H39C 109.5
H39A C39 H39C 109.5
H39B C39 H39C 109.5
C45 C40 C41 120.18(16)
C45 C40 C30 119.76(16)
C41 C40 C30 120.06(16)
C42 C41 C40 118.98(18)
C42 C41 C46 120.78(18)
C40 C41 C46 120.24(17)
C43 C42 C41 121.95(19)
C43 C42 H42 121.0(14)
C41 C42 H42 117.1(14)
C42 C43 C44 118.31(18)
C42 C43 C47 121.0(2)
C44 C43 C47 120.6(2)
C43 C44 C45 122.05(19)
C43 C44 H44 122.2(13)
C45 C44 H44 115.8(13)
C44 C45 C40 118.51(18)
C44 C45 C48 120.76(18)
C40 C45 C48 120.73(17)
C41 C46 H46A 109.5
C41 C46 H46B 109.5
H46A C46 H46B 109.5
C41 C46 H46C 109.5
H46A C46 H46C 109.5
H46B C46 H46C 109.5
C43 C47 H47A 109.5
C43 C47 H47B 109.5
H47A C47 H47B 109.5
C43 C47 H47C 109.5
H47A C47 H47C 109.5
H47B C47 H47C 109.5
C45 C48 H48A 109.5
C45 C48 H48B 109.5
H48A C48 H48B 109.5
C45 C48 H48C 109.5
H48A C48 H48C 109.5
H48B C48 H48C 109.5

loop_
_geom_bond_atom_site_label_1
_geom_bond_atom_site_label_2
_geom_bond_distance
P1 C1 1.8328(17)
P1 H1P1 1.250(18)
P1 H2P1 1.256(19)
P2 C25 1.8328(17)
P2 H1P2 1.26(2)
P2 H2P2 1.27(2)
C1 C6 1.405(2)
C1 C2 1.406(2)
C2 C3 1.395(2)
C2 C7 1.495(2)
C3 C4 1.382(2)
C3 H3 0.952(19)
C4 C5 1.381(2)
C4 H4 0.93(2)
C5 C6 1.398(2)
C5 H5 0.974(18)
C6 C16 1.502(2)
C7 C12 1.401(2)
C7 C8 1.402(2)
C8 C9 1.387(2)
C8 C13 1.504(3)
C9 C10 1.387(3)
C9 H9 0.96(2)
C10 C11 1.382(3)
C10 C14 1.506(2)
C11 C12 1.392(2)
C11 H11 0.96(2)
C12 C15 1.506(3)
C13 H13A 0.98
C13 H13B 0.98
C13 H13C 0.98
C14 H14A 0.98
C14 H14B 0.98
C14 H14C 0.98
C15 H15A 0.98
C15 H15B 0.98
C15 H15C 0.98
C16 C21 1.398(2)
C16 C17 1.399(2)
C17 C18 1.390(2)
C17 C22 1.504(3)
C18 C19 1.385(3)
C18 H18 1.00(2)
C19 C20 1.386(2)
C19 C23 1.507(2)
C20 C21 1.390(2)
C20 H20 0.94(2)
C21 C24 1.506(2)
C22 H22A 0.98
C22 H22B 0.98
C22 H22C 0.98
C23 H23A 0.98
C23 H23B 0.98
C23 H23C 0.98
C24 H24A 0.98
C24 H24B 0.98
C24 H24C 0.98
C25 C26 1.403(2)
C25 C30 1.405(2)
C26 C27 1.389(2)
C26 C31 1.495(2)
C27 C28 1.386(3)
C27 H27 0.95(2)
C28 C29 1.381(3)
C28 H28 0.96(2)
C29 C30 1.392(2)
C29 H29 0.95(2)
C30 C40 1.492(2)
C31 C36 1.397(2)
C31 C32 1.406(2)
C32 C33 1.389(3)
C32 C37 1.503(3)
C33 C34 1.385(3)
C33 H33 0.97(2)
C34 C35 1.383(3)
C34 C38 1.507(3)
C35 C36 1.393(3)
C35 H35 0.93(2)
C36 C39 1.506(3)
C37 H37A 0.98
C37 H37B 0.98
C37 H37C 0.98
C38 H38A 0.98
C38 H38B 0.98
C38 H38C 0.98
C39 H39A 0.98
C39 H39B 0.98
C39 H39C 0.98
C40 C45 1.402(2)
C40 C41 1.403(2)
C41 C42 1.387(3)
C41 C46 1.505(3)
C42 C43 1.381(3)
C42 H42 0.97(2)
C43 C44 1.385(3)
C43 C47 1.505(3)
C44 C45 1.393(3)
C44 H44 0.96(2)
C45 C48 1.503(3)
C46 H46A 0.98
C46 H46B 0.98
C46 H46C 0.98
C47 H47A 0.98
C47 H47B 0.98
C47 H47C 0.98
C48 H48A 0.98
C48 H48B 0.98
C48 H48C 0.98

loop_
_geom_hbond_atom_site_label_D
_geom_hbond_atom_site_label_H
_geom_hbond_atom_site_label_A
_geom_hbond_distance_DH
_geom_hbond_distance_HA
_geom_hbond_distance_DA
_geom_hbond_angle_DHA
_geom_hbond_site_symmetry_A
C37 H37C C11 0.98 2.79 3.740(3) 162.8 .
C28 H28 C4 0.96(2) 2.88(2) 3.824(3) 170.5(17) 1_565
C4 H4 C20 0.93(2) 2.88(2) 3.627(2) 138.0(15) 3_756
C5 H5 C21 0.974(18) 2.829(19) 3.656(2) 143.3(13) 3_756
C22 H22C C29 0.98 2.83 3.612(3) 136.8 1_545
